data_1507045
loop_
_publ_author_name
'Higham, Luke T.'
'Kreher, Ulf P.'
'Raston, Colin L.'
'Scott, Janet L.'
'Strauss, Christopher R.'

_publ_section_title
;
 Horning-crown macrocycles: novel hybrids of calixarenes and crown ethers.
;
_journal_issue 19
_journal_name_full 'Organic letters'
_journal_page_first 3261
_journal_page_last 3264
_journal_paper_doi 10.1021/ol048921s
_journal_volume 6
_journal_year 2004
_chemical_formula_moiety 'C44 H40 O6 . 2(C9 H13 N)'
_chemical_formula_sum 'C62 H66 N2 O6'
_chemical_formula_weight 935.17
_chemical_name_systematic
; 
3,4:9,10:18,19:24,25-Tetrabenzo-5,8,20,23-tetraoxa-tricyclo[25.3.1.112,16]dotriaconta-1(30),3,9,12,14,16(32),18,24,27(31),28-decaene-31,32-diol phenylisopropylamine inclusion complex
;
_space_group_IT_number 2
_symmetry_cell_setting triclinic
_symmetry_space_group_name_Hall '-P 1'
_symmetry_space_group_name_H-M 'P -1'
_atom_sites_solution_hydrogens geom
_atom_sites_solution_primary direct
_atom_sites_solution_secondary difmap
_audit_creation_method SHELXL-97
_cell_angle_alpha 98.4710(10)
_cell_angle_beta 107.0440(10)
_cell_angle_gamma 110.4740(10)
_cell_formula_units_Z 1
_cell_length_a 9.2697(3)
_cell_length_b 12.5253(3)
_cell_length_c 12.7887(4)
_cell_measurement_temperature 123(2)
_cell_volume 1277.17(7)
_computing_cell_refinement 'Nonius collect'
_computing_data_collection 'Nonius collect'
_computing_data_reduction 'Nonius collect'
_computing_molecular_graphics X-Seed
_computing_publication_material ciftab
_computing_structure_refinement 'SHELXL-97 (Sheldrick, 1997)'
_computing_structure_solution 'SHELXS-97 (Sheldrick, 1990)'
_diffrn_ambient_temperature 123(2)
_diffrn_measured_fraction_theta_full 0.959
_diffrn_measured_fraction_theta_max 0.959
_diffrn_measurement_device_type 'Enraf Nonius Kappa CCD'
_diffrn_measurement_method 'phi and omega scans'
_diffrn_radiation_monochromator graphite
_diffrn_radiation_source 'fine-focus sealed tube'
_diffrn_radiation_type MoK\a
_diffrn_radiation_wavelength 0.71073
_diffrn_reflns_av_R_equivalents 0.0000
_diffrn_reflns_av_sigmaI/netI 0.0537
_diffrn_reflns_limit_h_max 10
_diffrn_reflns_limit_h_min 0
_diffrn_reflns_limit_k_max 14
_diffrn_reflns_limit_k_min -15
_diffrn_reflns_limit_l_max 14
_diffrn_reflns_limit_l_min -15
_diffrn_reflns_number 4653
_diffrn_reflns_theta_full 25.68
_diffrn_reflns_theta_max 25.68
_diffrn_reflns_theta_min 1.73
_exptl_absorpt_coefficient_mu 0.077
_exptl_absorpt_correction_type none
_exptl_crystal_colour colourless
_exptl_crystal_density_diffrn 1.216
_exptl_crystal_density_method 'not measured'
_exptl_crystal_description blocks
_exptl_crystal_F_000 500
_exptl_crystal_size_max 0.30
_exptl_crystal_size_mid 0.25
_exptl_crystal_size_min 0.25
_refine_diff_density_max 1.222
_refine_diff_density_min -0.455
_refine_diff_density_rms 0.057
_refine_ls_extinction_method none
_refine_ls_goodness_of_fit_ref 1.062
_refine_ls_hydrogen_treatment mixed
_refine_ls_matrix_type full
_refine_ls_number_parameters 329
_refine_ls_number_reflns 4653
_refine_ls_number_restraints 0
_refine_ls_restrained_S_all 1.062
_refine_ls_R_factor_all 0.1110
_refine_ls_R_factor_gt 0.0737
_refine_ls_shift/su_max 0.000
_refine_ls_shift/su_mean 0.000
_refine_ls_structure_factor_coef Fsqd
_refine_ls_weighting_details 'calc w=1/[\s^2^(Fo^2^)+(0.1137P)^2^+0.8918P] where P=(Fo^2^+2Fc^2^)/3'
_refine_ls_weighting_scheme calc
_refine_ls_wR_factor_gt 0.1951
_refine_ls_wR_factor_ref 0.2205
_reflns_number_gt 3158
_reflns_number_total 4653
_reflns_threshold_expression >2sigma(I)
_cod_data_source_file ol048921ssi20040809_091408.cif
_cod_data_source_block 4.phenylisopropylamine
_cod_depositor_comments
;
The following automatic conversions were performed:

'_symmetry_cell_setting' value 'Triclinic' changed to 'triclinic'
according to /home/saulius/struct/CIF-dictionaries/cif_core.dic
dictionary named 'cif_core.dic' version 2.4.1 from 2010-06-29.

Automatic conversion script
Id: cif_fix_values 1715 2011-07-08 13:25:40Z adriana 
;
_cod_original_sg_symbol_H-M P-1
_cod_database_code 1507045

loop_
_symmetry_equiv_pos_as_xyz
'x, y, z'
'-x, -y, -z'

loop_
_atom_site_label
_atom_site_type_symbol
_atom_site_fract_x
_atom_site_fract_y
_atom_site_fract_z
_atom_site_U_iso_or_equiv
_atom_site_adp_type
_atom_site_occupancy
_atom_site_symmetry_multiplicity
_atom_site_calc_flag
_atom_site_refinement_flags
O3 O 0.1955(3) 0.70590(18) 0.78597(16) 0.0399(5) Uani 1 1 d .
O2 O -0.0363(2) 0.53623(17) 1.36428(17) 0.0388(5) Uani 1 1 d .
O1 O 0.1671(3) 0.64943(18) 1.1393(2) 0.0451(6) Uani 1 1 d .
C2 C 0.3989(3) 0.8205(2) 1.1444(2) 0.0328(7) Uani 1 1 d .
C1 C 0.3043(3) 0.7529(2) 1.1977(2) 0.0315(6) Uani 1 1 d .
C5 C 0.4930(3) 0.8905(2) 1.3799(2) 0.0332(7) Uani 1 1 d .
H5 H 0.5267 0.9142 1.4604 0.040 Uiso 1 1 calc R
C6 C 0.3512(3) 0.7874(2) 1.3168(2) 0.0302(6) Uani 1 1 d .
C22 C -0.0444(4) 0.6441(3) 1.3686(2) 0.0358(7) Uani 1 1 d .
C21 C 0.0980(4) 0.7360(3) 1.3723(2) 0.0324(7) Uani 1 1 d .
C8 C 0.2485(4) 0.7129(3) 1.3730(3) 0.0361(7) Uani 1 1 d .
H8A H 0.3200 0.7277 1.4530 0.043 Uiso 1 1 calc R
H8B H 0.2106 0.6281 1.3340 0.043 Uiso 1 1 calc R
C4 C 0.5860(3) 0.9592(3) 1.3281(2) 0.0360(7) Uani 1 1 d .
H4 H 0.6814 1.0303 1.3724 0.043 Uiso 1 1 calc R
C3 C 0.5388(3) 0.9235(3) 1.2113(3) 0.0359(7) Uani 1 1 d .
H3 H 0.6035 0.9704 1.1758 0.043 Uiso 1 1 calc R
C9 C -0.1759(4) 0.4392(3) 1.3632(2) 0.0387(7) Uani 1 1 d .
H9A H -0.2792 0.4324 1.3053 0.046 Uiso 1 1 calc R
H9B H -0.1858 0.4512 1.4386 0.046 Uiso 1 1 calc R
C12 C 0.1740(3) 0.8020(2) 0.8330(2) 0.0345(7) Uani 1 1 d .
C7 C 0.3516(4) 0.7851(3) 1.0167(2) 0.0377(7) Uani 1 1 d .
H7A H 0.2869 0.6980 0.9873 0.045 Uiso 1 1 calc R
H7B H 0.4542 0.8046 1.0002 0.045 Uiso 1 1 calc R
N1G N -0.0755(3) 0.6159(3) 0.9481(2) 0.0470(7) Uani 1 1 d .
C11 C 0.2512(3) 0.8440(2) 0.9530(2) 0.0339(7) Uani 1 1 d .
C26 C 0.0961(4) 0.8464(3) 1.3767(3) 0.0433(8) Uani 1 1 d .
H26 H 0.1917 0.9102 1.3794 0.052 Uiso 1 1 calc R
C10 C 0.1482(4) 0.6708(3) 0.6651(2) 0.0402(7) Uani 1 1 d .
H10A H 0.2166 0.7344 0.6400 0.048 Uiso 1 1 calc R
H10B H 0.0301 0.6543 0.6266 0.048 Uiso 1 1 calc R
C13 C 0.0814(4) 0.8537(3) 0.7723(3) 0.0415(8) Uani 1 1 d .
H13 H 0.0283 0.8236 0.6918 0.050 Uiso 1 1 calc R
C16 C 0.2326(4) 0.9406(3) 1.0060(3) 0.0414(7) Uani 1 1 d .
H16 H 0.2837 0.9711 1.0866 0.050 Uiso 1 1 calc R
C15 C 0.1424(4) 0.9935(3) 0.9456(3) 0.0478(8) Uani 1 1 d .
H15 H 0.1329 1.0601 0.9843 0.057 Uiso 1 1 calc R
C1G C -0.3718(4) 0.6371(4) 0.7831(3) 0.0592(11) Uani 1 1 d .
C14 C 0.0664(4) 0.9500(3) 0.8295(3) 0.0485(8) Uani 1 1 d .
H14 H 0.0031 0.9860 0.7879 0.058 Uiso 1 1 calc R
C23 C -0.1848(4) 0.6624(3) 1.3675(3) 0.0525(9) Uani 1 1 d .
H23 H -0.2810 0.5990 1.3645 0.063 Uiso 1 1 calc R
C6G C -0.3481(4) 0.5858(4) 0.6908(3) 0.0591(10) Uani 1 1 d .
H6G H -0.3350 0.5136 0.6875 0.071 Uiso 1 1 calc R
C25 C -0.0421(5) 0.8667(3) 1.3772(3) 0.0558(10) Uani 1 1 d .
H25 H -0.0398 0.9437 1.3817 0.067 Uiso 1 1 calc R
C24 C -0.1824(5) 0.7739(4) 1.3709(4) 0.0613(10) Uani 1 1 d .
H24 H -0.2782 0.7867 1.3690 0.074 Uiso 1 1 calc R
C2G C -0.3906(4) 0.7487(4) 0.7790(4) 0.0821(17) Uani 1 1 d .
H2G H -0.4078 0.7897 0.8396 0.099 Uiso 1 1 calc R
C4G C -0.3605(5) 0.7389(5) 0.6036(5) 0.0862(15) Uani 1 1 d .
H4G H -0.3561 0.7713 0.5414 0.103 Uiso 1 1 calc R
C7G C -0.3755(5) 0.5853(5) 0.8795(4) 0.0847(15) Uani 1 1 d .
H7G1 H -0.4150 0.4983 0.8510 0.102 Uiso 1 1 calc R
H7G2 H -0.4573 0.6000 0.9079 0.102 Uiso 1 1 calc R
C5G C -0.3428(5) 0.6369(5) 0.6027(4) 0.0759(13) Uani 1 1 d .
H5G H -0.3262 0.5991 0.5400 0.091 Uiso 1 1 calc R
C8G C -0.2082(5) 0.6334(5) 0.9802(3) 0.0819(15) Uani 1 1 d .
H8G H -0.1718 0.7214 1.0021 0.098 Uiso 1 1 calc R
C3G C -0.3835(5) 0.7946(5) 0.6871(5) 0.0793(14) Uani 1 1 d .
H3G H -0.3954 0.8667 0.6853 0.095 Uiso 1 1 calc R
C9G C -0.2292(8) 0.5999(8) 1.0745(5) 0.131(3) Uani 1 1 d .
H9G1 H -0.1224 0.6362 1.1387 0.196 Uiso 1 1 calc R
H9G2 H -0.2720 0.5133 1.0577 0.196 Uiso 1 1 calc R
H9G3 H -0.3082 0.6263 1.0941 0.196 Uiso 1 1 calc R
H1NB H -0.052(5) 0.659(4) 0.893(4) 0.067(12) Uiso 1 1 d .
H1NA H -0.109(5) 0.542(4) 0.912(3) 0.060(11) Uiso 1 1 d .
H1O H 0.098(6) 0.651(4) 1.077(4) 0.086(15) Uiso 1 1 d .

loop_
_atom_site_aniso_label
_atom_site_aniso_U_11
_atom_site_aniso_U_22
_atom_site_aniso_U_33
_atom_site_aniso_U_23
_atom_site_aniso_U_13
_atom_site_aniso_U_12
O3 0.0454(12) 0.0424(12) 0.0245(10) 0.0054(8) 0.0085(9) 0.0151(10)
O2 0.0296(11) 0.0390(12) 0.0442(12) 0.0106(9) 0.0142(9) 0.0104(9)
O1 0.0378(12) 0.0324(11) 0.0391(13) 0.0059(9) -0.0006(10) -0.0006(10)
C2 0.0331(15) 0.0324(15) 0.0292(15) 0.0057(12) 0.0096(12) 0.0124(13)
C1 0.0264(14) 0.0265(14) 0.0315(15) 0.0030(11) 0.0059(11) 0.0059(12)
C5 0.0332(15) 0.0363(16) 0.0272(15) 0.0041(12) 0.0069(12) 0.0167(13)
C6 0.0288(14) 0.0332(15) 0.0306(15) 0.0103(12) 0.0105(11) 0.0152(13)
C22 0.0355(16) 0.0428(17) 0.0307(15) 0.0089(12) 0.0136(12) 0.0175(14)
C21 0.0360(16) 0.0411(16) 0.0218(14) 0.0091(12) 0.0112(12) 0.0175(14)
C8 0.0319(15) 0.0441(17) 0.0348(16) 0.0182(13) 0.0113(12) 0.0168(14)
C4 0.0284(15) 0.0308(15) 0.0356(17) 0.0025(12) 0.0060(12) 0.0051(13)
C3 0.0296(15) 0.0358(16) 0.0401(17) 0.0122(13) 0.0151(13) 0.0086(13)
C9 0.0293(15) 0.0441(17) 0.0296(15) 0.0045(13) 0.0104(12) 0.0035(14)
C12 0.0290(15) 0.0329(15) 0.0355(16) 0.0097(12) 0.0130(12) 0.0053(13)
C7 0.0436(17) 0.0411(17) 0.0307(16) 0.0088(13) 0.0159(13) 0.0190(14)
N1G 0.0405(16) 0.0434(17) 0.0352(15) 0.0044(13) 0.0069(12) 0.0015(13)
C11 0.0315(15) 0.0351(16) 0.0317(15) 0.0104(12) 0.0132(12) 0.0082(13)
C26 0.0513(19) 0.0453(18) 0.0400(18) 0.0150(14) 0.0213(15) 0.0227(16)
C10 0.0396(17) 0.0436(17) 0.0254(15) 0.0089(12) 0.0089(12) 0.0069(14)
C13 0.0309(16) 0.0466(18) 0.0392(17) 0.0154(14) 0.0105(13) 0.0081(14)
C16 0.0413(17) 0.0432(17) 0.0380(17) 0.0077(14) 0.0179(14) 0.0147(15)
C15 0.049(2) 0.0483(19) 0.054(2) 0.0146(16) 0.0248(17) 0.0239(17)
C1G 0.0222(16) 0.084(3) 0.044(2) -0.0132(18) 0.0055(14) 0.0096(17)
C14 0.0368(18) 0.055(2) 0.060(2) 0.0249(17) 0.0206(16) 0.0207(16)
C23 0.0429(19) 0.064(2) 0.065(2) 0.0231(18) 0.0309(17) 0.0274(18)
C6G 0.0397(19) 0.075(3) 0.050(2) -0.0074(19) 0.0079(16) 0.0280(19)
C25 0.077(3) 0.060(2) 0.062(2) 0.0268(18) 0.042(2) 0.048(2)
C24 0.064(2) 0.079(3) 0.082(3) 0.038(2) 0.049(2) 0.050(2)
C2G 0.0263(18) 0.085(3) 0.088(3) -0.048(3) 0.0024(19) 0.015(2)
C4G 0.052(3) 0.122(4) 0.082(4) 0.024(3) 0.010(2) 0.046(3)
C7G 0.034(2) 0.126(4) 0.060(3) 0.007(3) 0.0158(18) 0.004(2)
C5G 0.055(2) 0.118(4) 0.053(3) 0.012(2) 0.0134(19) 0.044(3)
C8G 0.038(2) 0.134(4) 0.044(2) 0.009(2) 0.0162(17) 0.007(2)
C3G 0.047(2) 0.089(3) 0.091(4) 0.025(3) 0.006(2) 0.032(2)
C9G 0.084(4) 0.218(8) 0.082(4) 0.044(4) 0.031(3) 0.052(5)

loop_
_atom_type_symbol
_atom_type_description
_atom_type_scat_dispersion_real
_atom_type_scat_dispersion_imag
_atom_type_scat_source
C C 0.0033 0.0016 'International Tables Vol C Tables 4.2.6.8 and 6.1.1.4'
H H 0.0000 0.0000 'International Tables Vol C Tables 4.2.6.8 and 6.1.1.4'
N N 0.0061 0.0033 'International Tables Vol C Tables 4.2.6.8 and 6.1.1.4'
O O 0.0106 0.0060 'International Tables Vol C Tables 4.2.6.8 and 6.1.1.4'

loop_
_geom_angle_atom_site_label_1
_geom_angle_atom_site_label_2
_geom_angle_atom_site_label_3
_geom_angle
_geom_angle_site_symmetry_3
C12 O3 C10 118.0(2) .
C22 O2 C9 118.4(2) .
C3 C2 C1 118.5(3) .
C3 C2 C7 119.7(3) .
C1 C2 C7 121.7(2) .
O1 C1 C2 122.6(3) .
O1 C1 C6 116.6(2) .
C2 C1 C6 120.7(2) .
C4 C5 C6 121.4(3) .
C5 C6 C1 118.5(3) .
C5 C6 C8 121.5(3) .
C1 C6 C8 120.0(2) .
O2 C22 C23 123.3(3) .
O2 C22 C21 115.5(2) .
C23 C22 C21 121.3(3) .
C26 C21 C22 117.7(3) .
C26 C21 C8 122.3(3) .
C22 C21 C8 119.9(3) .
C6 C8 C21 114.6(2) .
C5 C4 C3 119.3(3) .
C4 C3 C2 121.6(3) .
O2 C9 C10 107.1(2) 2_567
O3 C12 C13 124.7(3) .
O3 C12 C11 114.2(3) .
C13 C12 C11 121.1(3) .
C2 C7 C11 114.7(2) .
C16 C11 C12 117.0(3) .
C16 C11 C7 123.4(3) .
C12 C11 C7 119.6(3) .
C21 C26 C25 121.8(3) .
O3 C10 C9 106.6(2) 2_567
C12 C13 C14 119.6(3) .
C15 C16 C11 122.1(3) .
C14 C15 C16 119.8(3) .
C6G C1G C2G 114.5(4) .
C6G C1G C7G 122.6(4) .
C2G C1G C7G 122.9(4) .
C15 C14 C13 120.4(3) .
C24 C23 C22 119.3(3) .
C1G C6G C5G 121.4(4) .
C24 C25 C26 119.4(3) .
C25 C24 C23 120.5(3) .
C3G C2G C1G 120.6(4) .
C3G C4G C5G 121.9(6) .
C1G C7G C8G 115.2(4) .
C4G C5G C6G 121.5(5) .
C9G C8G N1G 116.9(5) .
C9G C8G C7G 111.1(4) .
N1G C8G C7G 113.4(3) .
C4G C3G C2G 120.1(5) .

loop_
_geom_bond_atom_site_label_1
_geom_bond_atom_site_label_2
_geom_bond_distance
_geom_bond_site_symmetry_2
O3 C12 1.370(4) .
O3 C10 1.430(3) .
O2 C22 1.373(4) .
O2 C9 1.427(4) .
O1 C1 1.364(3) .
C2 C3 1.390(4) .
C2 C1 1.397(4) .
C2 C7 1.512(4) .
C1 C6 1.407(4) .
C5 C4 1.381(4) .
C5 C6 1.389(4) .
C6 C8 1.507(4) .
C22 C23 1.395(5) .
C22 C21 1.397(4) .
C21 C26 1.382(4) .
C21 C8 1.519(4) .
C4 C3 1.381(4) .
C9 C10 1.499(4) 2_567
C12 C13 1.381(4) .
C12 C11 1.414(4) .
C7 C11 1.512(4) .
N1G C8G 1.480(5) .
C11 C16 1.387(4) .
C26 C25 1.391(5) .
C10 C9 1.499(4) 2_567
C13 C14 1.388(5) .
C16 C15 1.377(5) .
C15 C14 1.371(5) .
C1G C6G 1.372(5) .
C1G C2G 1.475(7) .
C1G C7G 1.479(6) .
C23 C24 1.382(5) .
C6G C5G 1.380(6) .
C25 C24 1.380(6) .
C2G C3G 1.390(7) .
C4G C3G 1.301(7) .
C4G C5G 1.342(7) .
C7G C8G 1.541(6) .
C8G C9G 1.377(7) .
